data_2208022
loop_
_publ_author_name
'Iglesias, Ana L.'
'Aguirre, Gerardo'
'Somanathan, Ratnasamy'
'Parra-Hake, Miguel'

_publ_section_title
;
 (<i>R</i>)-(--)-[1-(1-Naphthyl)ethyl]salicylaldimine
;
_journal_coeditor_code CV6617
_journal_issue 2
_journal_name_full 'Acta Crystallographica Section E'
_journal_page_first o390
_journal_page_last o392
_journal_paper_doi 10.1107/S1600536805042443
_journal_volume 62
_journal_year 2006
_chemical_formula_iupac 'C19 H17 N O'
_chemical_formula_moiety 'C19 H17 N O'
_chemical_formula_sum 'C19 H17 N O'
_chemical_formula_weight 275.34
_chemical_melting_point 356(1)
_chemical_name_systematic
;
(R)-(-)-[1-(1-Naphthyl)ethyl]salicylaldimine
;
_space_group_IT_number 4
_symmetry_cell_setting monoclinic
_symmetry_space_group_name_Hall 'P 2yb'
_symmetry_space_group_name_H-M 'P 1 21 1'
_atom_sites_solution_hydrogens geom
_atom_sites_solution_primary direct
_atom_sites_solution_secondary difmap
_audit_creation_method SHELXL-97
_cell_angle_alpha 90.00
_cell_angle_beta 94.223(10)
_cell_angle_gamma 90.00
_cell_formula_units_Z 2
_cell_length_a 7.9887(11)
_cell_length_b 8.0574(7)
_cell_length_c 11.8420(11)
_cell_measurement_reflns_used 38
_cell_measurement_temperature 294(2)
_cell_measurement_theta_max 12.42
_cell_measurement_theta_min 5.11
_cell_volume 760.18(14)
_computing_cell_refinement XSCANS
_computing_data_collection 'XSCANS (Siemens, 1994)'
_computing_data_reduction 'SHELXTL (Siemens, 1994)'
_computing_molecular_graphics SHELXTL-NT
_computing_publication_material SHELXTL-NT
_computing_structure_refinement SHELXTL-NT
_computing_structure_solution 'SHELXTL-NT (Sheldrick, 1998)'
_diffrn_ambient_temperature 294(2)
_diffrn_measured_fraction_theta_full 1.000
_diffrn_measured_fraction_theta_max 1.000
_diffrn_measurement_device_type 'Bruker P4'
_diffrn_measurement_method 2\q/\w
_diffrn_radiation_monochromator graphite
_diffrn_radiation_source 'fine-focus sealed tube'
_diffrn_radiation_type MoK\a
_diffrn_radiation_wavelength 0.71073
_diffrn_reflns_av_R_equivalents 0.0153
_diffrn_reflns_av_sigmaI/netI 0.0454
_diffrn_reflns_limit_h_max 9
_diffrn_reflns_limit_h_min 0
_diffrn_reflns_limit_k_max 9
_diffrn_reflns_limit_k_min 0
_diffrn_reflns_limit_l_max 14
_diffrn_reflns_limit_l_min -14
_diffrn_reflns_number 1548
_diffrn_reflns_theta_full 25.00
_diffrn_reflns_theta_max 25.00
_diffrn_reflns_theta_min 1.72
_diffrn_standards_decay_% 5.31
_diffrn_standards_interval_count 97
_diffrn_standards_number 3
_exptl_absorpt_coefficient_mu 0.074
_exptl_absorpt_correction_type none
_exptl_crystal_colour yellow
_exptl_crystal_density_diffrn 1.203
_exptl_crystal_density_method 'not measured'
_exptl_crystal_description prism
_exptl_crystal_F_000 292
_exptl_crystal_size_max .62
_exptl_crystal_size_mid .48
_exptl_crystal_size_min .26
_refine_diff_density_max 0.121
_refine_diff_density_min -0.126
_refine_ls_extinction_coef 0.050(10)
_refine_ls_extinction_expression Fc^*^=kFc[1+0.001xFc^2^\l^3^/sin(2\q)]^-1/4^
_refine_ls_extinction_method SHELXTL
_refine_ls_goodness_of_fit_ref 1.056
_refine_ls_hydrogen_treatment constr
_refine_ls_matrix_type full
_refine_ls_number_parameters 191
_refine_ls_number_reflns 1442
_refine_ls_number_restraints 1
_refine_ls_restrained_S_all 1.055
_refine_ls_R_factor_all 0.0865
_refine_ls_R_factor_gt 0.0499
_refine_ls_shift/su_max 0.001
_refine_ls_shift/su_mean 0.000
_refine_ls_structure_factor_coef Fsqd
_refine_ls_weighting_details 'calc w=1/[\s^2^(Fo^2^)+(0.0631P)^2^] where P=(Fo^2^+2Fc^2^)/3'
_refine_ls_weighting_scheme calc
_refine_ls_wR_factor_gt 0.1105
_refine_ls_wR_factor_ref 0.1299
_reflns_number_gt 968
_reflns_number_total 1442
_reflns_threshold_expression I>2\s(I)
_cod_data_source_file cv6617.cif
_cod_data_source_block I
_cod_depositor_comments
;
The following automatic conversions were performed:
'_symmetry_cell_setting' value 'Monoclinic' changed to 'monoclinic'
according to '/home/saulius/struct/CIF-dictionaries/cif_core.dic'
dictionary named 'cif_core.dic' version 2.4.1 from 2010-06-29.

Automatic conversion script
Id: cif_fix_enum 1527 2010-12-29 10:47:43Z saulius 

The following automatic conversions were performed:

'_symmetry_cell_setting' value 'Monoclinic' changed to 'monoclinic'
according to /home/saulius/struct/CIF-dictionaries/cif_core.dic
dictionary named 'cif_core.dic' version 2.4.1 from 2010-06-29.

Automatic conversion script
Id: cif_fix_values 1715 2011-07-08 13:25:40Z adriana 
;
_cod_original_sg_symbol_H-M 'P 21'
_cod_database_code 2208022
_cod_database_fobs_code 2208022

loop_
_symmetry_equiv_pos_as_xyz
'x, y, z'
'-x, y+1/2, -z'

loop_
_atom_site_label
_atom_site_fract_x
_atom_site_fract_y
_atom_site_fract_z
_atom_site_U_iso_or_equiv
_atom_site_adp_type
_atom_site_calc_flag
_atom_site_refinement_flags
_atom_site_occupancy
_atom_site_type_symbol
N1 0.1204(4) -0.2723(4) 0.2920(2) 0.0626(9) Uani d . 1 N
O1 -0.1755(4) -0.4069(5) 0.2739(3) 0.1005(12) Uani d . 1 O
H1A -0.0837 -0.3780 0.2541 0.151 Uiso calc R 1 H
C1 -0.1877(6) -0.3657(7) 0.3813(4) 0.0773(13) Uani d . 1 C
C2 -0.3353(6) -0.4042(9) 0.4318(5) 0.110(2) Uani d . 1 C
H2A -0.4211 -0.4602 0.3905 0.132 Uiso calc R 1 H
C3 -0.3544(8) -0.3605(10) 0.5406(7) 0.125(3) Uani d . 1 C
H3A -0.4541 -0.3863 0.5725 0.150 Uiso calc R 1 H
C4 -0.2312(11) -0.2798(9) 0.6042(6) 0.130(3) Uani d . 1 C
H4A -0.2465 -0.2504 0.6787 0.156 Uiso calc R 1 H
C5 -0.0818(8) -0.2419(7) 0.5562(4) 0.1010(17) Uani d . 1 C
H5A 0.0039 -0.1881 0.5993 0.121 Uiso calc R 1 H
C6 -0.0599(6) -0.2837(5) 0.4448(3) 0.0690(12) Uani d . 1 C
C7 0.0981(5) -0.2468(5) 0.3948(3) 0.0679(11) Uani d . 1 C
H7A 0.1861 -0.2024 0.4411 0.082 Uiso calc R 1 H
C8 0.2869(5) -0.2369(6) 0.2528(3) 0.0637(10) Uani d . 1 C
H8A 0.3657 -0.2186 0.3191 0.076 Uiso calc R 1 H
C9 0.2847(5) -0.0835(5) 0.1792(3) 0.0559(10) Uani d . 1 C
C10 0.1420(5) -0.0352(6) 0.1164(3) 0.0697(12) Uani d . 1 C
H10A 0.0443 -0.0968 0.1208 0.084 Uiso calc R 1 H
C11 0.1393(6) 0.1028(7) 0.0464(3) 0.0812(14) Uani d . 1 C
H11A 0.0406 0.1314 0.0043 0.097 Uiso calc R 1 H
C12 0.2778(7) 0.1958(6) 0.0386(4) 0.0823(14) Uani d . 1 C
H12A 0.2740 0.2879 -0.0088 0.099 Uiso calc R 1 H
C13 0.4288(6) 0.1547(5) 0.1019(3) 0.0656(12) Uani d . 1 C
C14 0.5762(7) 0.2545(6) 0.0980(4) 0.0836(14) Uani d . 1 C
H14A 0.5736 0.3496 0.0534 0.100 Uiso calc R 1 H
C15 0.7187(7) 0.2114(7) 0.1586(4) 0.0904(16) Uani d . 1 C
H15A 0.8135 0.2779 0.1560 0.108 Uiso calc R 1 H
C16 0.7264(5) 0.0697(6) 0.2249(4) 0.0794(13) Uani d . 1 C
H16A 0.8266 0.0403 0.2648 0.095 Uiso calc R 1 H
C17 0.5884(5) -0.0264(6) 0.2319(3) 0.0674(11) Uani d . 1 C
H17A 0.5954 -0.1205 0.2775 0.081 Uiso calc R 1 H
C18 0.4334(5) 0.0130(5) 0.1714(3) 0.0553(10) Uani d . 1 C
C19 0.3449(6) -0.3874(6) 0.1886(4) 0.0824(14) Uani d . 1 C
H19A 0.3454 -0.4833 0.2367 0.124 Uiso calc R 1 H
H19B 0.4561 -0.3681 0.1658 0.124 Uiso calc R 1 H
H19C 0.2697 -0.4057 0.1227 0.124 Uiso calc R 1 H

loop_
_atom_site_aniso_label
_atom_site_aniso_U_11
_atom_site_aniso_U_22
_atom_site_aniso_U_33
_atom_site_aniso_U_12
_atom_site_aniso_U_13
_atom_site_aniso_U_23
N1 0.0592(19) 0.068(2) 0.0617(18) -0.0057(19) 0.0124(15) 0.0036(18)
O1 0.079(2) 0.127(3) 0.093(2) -0.032(2) -0.0078(17) 0.014(2)
C1 0.068(3) 0.083(3) 0.082(3) 0.009(3) 0.012(3) 0.025(3)
C2 0.064(3) 0.133(5) 0.133(5) 0.007(3) 0.014(3) 0.073(4)
C3 0.107(5) 0.127(6) 0.150(6) 0.040(5) 0.069(5) 0.066(5)
C4 0.187(7) 0.090(5) 0.127(5) 0.038(5) 0.098(5) 0.037(4)
C5 0.145(5) 0.074(3) 0.090(3) -0.009(4) 0.044(3) 0.000(3)
C6 0.086(3) 0.052(2) 0.071(2) 0.002(2) 0.025(2) 0.010(2)
C7 0.073(3) 0.060(3) 0.072(2) -0.013(2) 0.008(2) 0.003(2)
C8 0.054(2) 0.068(3) 0.070(2) -0.007(2) 0.0096(19) 0.003(2)
C9 0.056(2) 0.061(2) 0.052(2) 0.004(2) 0.0110(18) -0.0016(19)
C10 0.063(3) 0.080(3) 0.066(2) -0.001(3) 0.011(2) 0.001(2)
C11 0.074(3) 0.097(4) 0.072(3) 0.017(3) 0.000(2) 0.015(3)
C12 0.097(4) 0.076(3) 0.076(3) 0.012(3) 0.019(3) 0.012(3)
C13 0.080(3) 0.058(3) 0.062(2) 0.001(2) 0.026(2) 0.000(2)
C14 0.107(4) 0.058(3) 0.092(3) -0.006(3) 0.045(3) 0.003(3)
C15 0.080(4) 0.078(4) 0.117(4) -0.020(3) 0.036(3) -0.009(3)
C16 0.058(3) 0.079(3) 0.104(3) -0.008(3) 0.017(2) -0.012(3)
C17 0.063(3) 0.062(3) 0.079(3) -0.004(2) 0.015(2) -0.002(2)
C18 0.057(2) 0.052(2) 0.060(2) 0.005(2) 0.0205(18) -0.0093(18)
C19 0.077(3) 0.061(3) 0.111(3) 0.007(2) 0.021(3) 0.002(3)

loop_
_atom_type_symbol
_atom_type_description
_atom_type_scat_dispersion_real
_atom_type_scat_dispersion_imag
_atom_type_scat_source
C C 0.0033 0.0016 'International Tables Vol C Tables 4.2.6.8 and 6.1.1.4'
H H 0.0000 0.0000 'International Tables Vol C Tables 4.2.6.8 and 6.1.1.4'
N N 0.0061 0.0033 'International Tables Vol C Tables 4.2.6.8 and 6.1.1.4'
O O 0.0106 0.0060 'International Tables Vol C Tables 4.2.6.8 and 6.1.1.4'

loop_
_geom_angle_atom_site_label_1
_geom_angle_atom_site_label_2
_geom_angle_atom_site_label_3
_geom_angle
_geom_angle_publ_flag
C7 N1 C8 118.0(3) y
C1 O1 H1A 109.5 ?
O1 C1 C6 122.4(4) y
O1 C1 C2 118.7(5) ?
C6 C1 C2 119.0(5) ?
C3 C2 C1 120.5(6) ?
C3 C2 H2A 119.7 ?
C1 C2 H2A 119.7 ?
C2 C3 C4 121.5(6) ?
C2 C3 H3A 119.2 ?
C4 C3 H3A 119.2 ?
C3 C4 C5 119.1(6) ?
C3 C4 H4A 120.5 ?
C5 C4 H4A 120.5 ?
C6 C5 C4 120.5(6) ?
C6 C5 H5A 119.8 ?
C4 C5 H5A 119.8 ?
C5 C6 C1 119.4(5) ?
C5 C6 C7 120.6(5) y
C1 C6 C7 120.0(4) ?
N1 C7 C6 123.0(4) y
N1 C7 H7A 118.5 ?
C6 C7 H7A 118.5 ?
N1 C8 C9 111.6(3) y
N1 C8 C19 108.6(4) y
C9 C8 C19 110.8(3) ?
N1 C8 H8A 108.6 ?
C9 C8 H8A 108.6 ?
C19 C8 H8A 108.6 ?
C10 C9 C18 118.2(4) ?
C10 C9 C8 121.3(4) ?
C18 C9 C8 120.5(4) ?
C9 C10 C11 121.9(4) ?
C9 C10 H10A 119.1 ?
C11 C10 H10A 119.1 ?
C12 C11 C10 120.7(4) ?
C12 C11 H11A 119.6 ?
C10 C11 H11A 119.6 ?
C11 C12 C13 120.6(4) ?
C11 C12 H12A 119.7 ?
C13 C12 H12A 119.7 ?
C18 C13 C12 119.0(4) ?
C18 C13 C14 119.3(4) ?
C12 C13 C14 121.7(4) ?
C15 C14 C13 120.2(5) ?
C15 C14 H14A 119.9 ?
C13 C14 H14A 119.9 ?
C14 C15 C16 121.1(5) ?
C14 C15 H15A 119.5 ?
C16 C15 H15A 119.5 ?
C17 C16 C15 120.2(5) ?
C17 C16 H16A 119.9 ?
C15 C16 H16A 119.9 ?
C16 C17 C18 121.7(4) ?
C16 C17 H17A 119.2 ?
C18 C17 H17A 119.2 ?
C13 C18 C17 117.4(4) ?
C13 C18 C9 119.6(4) ?
C17 C18 C9 123.0(4) ?
C8 C19 H19A 109.5 ?
C8 C19 H19B 109.5 ?
H19A C19 H19B 109.5 ?
C8 C19 H19C 109.5 ?
H19A C19 H19C 109.5 ?
H19B C19 H19C 109.5 ?

loop_
_geom_bond_atom_site_label_1
_geom_bond_atom_site_label_2
_geom_bond_distance
_geom_bond_publ_flag
N1 C7 1.260(4) y
N1 C8 1.469(5) y
O1 C1 1.326(5) y
O1 H1A 0.8200 ?
C1 C6 1.389(6) ?
C1 C2 1.396(6) ?
C2 C3 1.355(8) ?
C2 H2A 0.9300 ?
C3 C4 1.360(9) ?
C3 H3A 0.9300 ?
C4 C5 1.394(8) ?
C4 H4A 0.9300 ?
C5 C6 1.385(5) ?
C5 H5A 0.9300 ?
C6 C7 1.464(6) y
C7 H7A 0.9300 ?
C8 C9 1.511(6) y
C8 C19 1.522(6) ?
C8 H8A 0.9800 ?
C9 C10 1.371(5) ?
C9 C18 1.428(5) ?
C10 C11 1.387(6) ?
C10 H10A 0.9300 ?
C11 C12 1.345(6) ?
C11 H11A 0.9300 ?
C12 C13 1.412(6) ?
C12 H12A 0.9300 ?
C13 C18 1.407(5) ?
C13 C14 1.429(6) ?
C14 C15 1.346(7) ?
C14 H14A 0.9300 ?
C15 C16 1.384(8) ?
C15 H15A 0.9300 ?
C16 C17 1.354(6) ?
C16 H16A 0.9300 ?
C17 C18 1.420(5) ?
C17 H17A 0.9300 ?
C19 H19A 0.9600 ?
C19 H19B 0.9600 ?
C19 H19C 0.9600 ?

loop_
_geom_hbond_atom_site_label_D
_geom_hbond_atom_site_label_H
_geom_hbond_atom_site_label_A
_geom_hbond_distance_DH
_geom_hbond_distance_HA
_geom_hbond_distance_DA
_geom_hbond_angle_DHA
_geom_hbond_publ_flag
O1 H1A N1 0.82 1.86 2.595(4) 148 y

loop_
_geom_torsion_atom_site_label_1
_geom_torsion_atom_site_label_2
_geom_torsion_atom_site_label_3
_geom_torsion_atom_site_label_4
_geom_torsion
_geom_torsion_publ_flag
O1 C1 C2 C3 -178.4(5) ?
C6 C1 C2 C3 0.8(8) ?
C1 C2 C3 C4 -0.6(11) ?
C2 C3 C4 C5 -0.2(11) ?
C3 C4 C5 C6 0.9(9) ?
C4 C5 C6 C1 -0.7(8) ?
C4 C5 C6 C7 -178.8(5) ?
O1 C1 C6 C5 179.0(5) ?
C2 C1 C6 C5 -0.1(7) ?
O1 C1 C6 C7 -2.9(6) y
C2 C1 C6 C7 178.0(4) ?
C8 N1 C7 C6 -177.4(4) y
C5 C6 C7 N1 -175.2(5) ?
C1 C6 C7 N1 6.7(6) y
C7 N1 C8 C9 -108.0(4) y
C7 N1 C8 C19 129.6(4) y
N1 C8 C9 C10 -28.1(5) ?
C19 C8 C9 C10 93.0(5) ?
N1 C8 C9 C18 153.4(3) ?
C19 C8 C9 C18 -85.5(4) ?
C18 C9 C10 C11 0.1(6) ?
C8 C9 C10 C11 -178.4(4) ?
C9 C10 C11 C12 -0.7(6) ?
C10 C11 C12 C13 -0.1(7) ?
C11 C12 C13 C18 1.3(6) ?
C11 C12 C13 C14 -177.9(4) ?
C18 C13 C14 C15 1.3(6) ?
C12 C13 C14 C15 -179.5(4) ?
C13 C14 C15 C16 0.6(7) ?
C14 C15 C16 C17 -1.6(7) ?
C15 C16 C17 C18 0.7(6) ?
C12 C13 C18 C17 178.7(4) ?
C14 C13 C18 C17 -2.1(5) ?
C12 C13 C18 C9 -1.8(5) ?
C14 C13 C18 C9 177.5(4) ?
C16 C17 C18 C13 1.1(5) ?
C16 C17 C18 C9 -178.4(4) ?
C10 C9 C18 C13 1.1(5) ?
C8 C9 C18 C13 179.6(3) ?
C10 C9 C18 C17 -179.5(4) ?
C8 C9 C18 C17 -0.9(5) ?

loop_
_cod_related_entry_id
_cod_related_entry_database
_cod_related_entry_code
1 ChemSpider 21179793
